data_2203348
loop_
_publ_author_name
'Oliver C. Musgrave'
'Janet M. S. Skakle'

_publ_section_title
;
 Diacenaphtheno[7,8-<i>b</i>:7^1^,8^1^-<i>d</i>]thiophene
;
_journal_issue 3
_journal_name_full 'Acta Crystallographica Section E'
_journal_page_first o359
_journal_page_last o360
_journal_paper_doi 10.1107/S160053680400265X
_journal_volume 60
_journal_year 2004
_chemical_formula_iupac 'C24 H12 S'
_chemical_formula_moiety 'C24 H12 S'
_chemical_formula_sum 'C24 H12 S'
_chemical_formula_weight 332.40
_chemical_name_systematic
;
Diacenaphtheno[7,8-b:7^1^,8^1^-d]thiophene
;
_space_group_IT_number 14
_symmetry_cell_setting monoclinic
_symmetry_space_group_name_Hall '-P 2yn'
_symmetry_space_group_name_H-M 'P 1 21/n 1'
_atom_sites_solution_hydrogens geom
_atom_sites_solution_primary direct
_atom_sites_solution_secondary difmap
_audit_creation_method SHELXL-97
_cell_angle_alpha 90.00
_cell_angle_beta 98.498(2)
_cell_angle_gamma 90.00
_cell_formula_units_Z 4
_cell_length_a 15.0815(10)
_cell_length_b 3.8941(3)
_cell_length_c 26.0597(16)
_cell_measurement_reflns_used 2369
_cell_measurement_temperature 291(2)
_cell_measurement_theta_max 29.370
_cell_measurement_theta_min 2.555
_cell_volume 1513.65(18)
_computing_cell_refinement 'SAINT (Bruker, 2000)'
_computing_data_collection 'SMART (Bruker, 1998)'
_computing_data_reduction SAINT
_computing_molecular_graphics
;
ORTEP-3 for Windows (Farrugia, 1999)
;
_computing_publication_material 'CIFTAB (Sheldrick, 1997)'
_computing_structure_refinement 'SHELXL97 (Sheldrick, 1997) and OSCAIL (1994, 2003)'
_computing_structure_solution 'SHELXS86 (Sheldrick, 1990)'
_diffrn_ambient_temperature 291(2)
_diffrn_measured_fraction_theta_full 0.992
_diffrn_measured_fraction_theta_max 0.992
_diffrn_measurement_device_type 'Bruker SMART 1000 CCD area-detector'
_diffrn_measurement_method '\f and \w'
_diffrn_radiation_monochromator graphite
_diffrn_radiation_source 'fine-focus sealed tube'
_diffrn_radiation_type MoK\a
_diffrn_radiation_wavelength 0.71073
_diffrn_reflns_av_R_equivalents 0.0537
_diffrn_reflns_av_sigmaI/netI 0.0688
_diffrn_reflns_limit_h_max 17
_diffrn_reflns_limit_h_min -21
_diffrn_reflns_limit_k_max 5
_diffrn_reflns_limit_k_min -5
_diffrn_reflns_limit_l_max 36
_diffrn_reflns_limit_l_min -30
_diffrn_reflns_number 12297
_diffrn_reflns_theta_full 30.04
_diffrn_reflns_theta_max 30.04
_diffrn_reflns_theta_min 2.56
_diffrn_standards_decay_% 0
_diffrn_standards_number 0
_exptl_absorpt_coefficient_mu 0.216
_exptl_absorpt_correction_T_max 0.996
_exptl_absorpt_correction_T_min 0.782
_exptl_absorpt_correction_type multi-scan
_exptl_absorpt_process_details '(SADABS; Bruker, 2000)'
_exptl_crystal_colour red
_exptl_crystal_density_diffrn 1.459
_exptl_crystal_density_method 'not measured'
_exptl_crystal_description needle
_exptl_crystal_F_000 688
_exptl_crystal_size_max 0.58
_exptl_crystal_size_mid 0.08
_exptl_crystal_size_min 0.02
_refine_diff_density_max 0.395
_refine_diff_density_min -0.261
_refine_ls_extinction_method none
_refine_ls_goodness_of_fit_ref 0.986
_refine_ls_hydrogen_treatment constr
_refine_ls_matrix_type full
_refine_ls_number_parameters 226
_refine_ls_number_reflns 4413
_refine_ls_number_restraints 0
_refine_ls_restrained_S_all 0.986
_refine_ls_R_factor_all 0.1126
_refine_ls_R_factor_gt 0.0616
_refine_ls_shift/su_max 0.000
_refine_ls_shift/su_mean 0.000
_refine_ls_structure_factor_coef Fsqd
_refine_ls_weighting_details 'w = 1/[\s^2^(Fo^2^)+(0.0683P)^2^] where P = (Fo^2^+2Fc^2^)/3'
_refine_ls_weighting_scheme calc
_refine_ls_wR_factor_gt 0.1266
_refine_ls_wR_factor_ref 0.1447
_reflns_number_gt 2683
_reflns_number_total 4413
_reflns_threshold_expression I>2\s(I)
_cod_data_source_file su6075.cif
_cod_data_source_block I
_cod_original_sg_symbol_H-M 'P 21/n'
_cod_database_code 2203348
_cod_database_fobs_code 2203348

loop_
_symmetry_equiv_pos_as_xyz
'x, y, z'
'x+1/2, -y+1/2, z+1/2'
'-x, -y, -z'
'-x-1/2, y-1/2, -z-1/2'

loop_
_atom_site_label
_atom_site_fract_x
_atom_site_fract_y
_atom_site_fract_z
_atom_site_U_iso_or_equiv
_atom_site_adp_type
_atom_site_calc_flag
_atom_site_refinement_flags
_atom_site_occupancy
_atom_site_type_symbol
S1 0.65064(4) 0.22157(15) 0.23205(2) 0.03362(17) Uani d . 1 S
C1 0.54825(14) 0.3607(6) 0.20191(8) 0.0307(5) Uani d . 1 C
C2 0.50093(14) 0.3694(6) 0.14895(8) 0.0318(5) Uani d . 1 C
C3 0.51748(17) 0.2723(6) 0.10071(8) 0.0399(6) Uani d . 1 C
H3 0.5717 0.1706 0.0964 0.048 Uiso calc R 1 H
C4 0.45040(18) 0.3302(7) 0.05767(9) 0.0447(6) Uani d . 1 C
H4 0.4614 0.2635 0.0249 0.054 Uiso calc R 1 H
C5 0.36982(18) 0.4807(7) 0.06229(9) 0.0460(6) Uani d . 1 C
H5 0.3278 0.5163 0.0329 0.055 Uiso calc R 1 H
C6 0.35029(16) 0.5823(6) 0.11153(8) 0.0369(5) Uani d . 1 C
C7 0.27057(17) 0.7360(6) 0.12339(9) 0.0436(6) Uani d . 1 C
H7 0.2233 0.7808 0.0971 0.052 Uiso calc R 1 H
C8 0.26324(16) 0.8182(6) 0.17362(10) 0.0434(6) Uani d . 1 C
H8 0.2100 0.9160 0.1806 0.052 Uiso calc R 1 H
C9 0.33260(15) 0.7616(6) 0.21538(9) 0.0372(5) Uani d . 1 C
H9 0.3256 0.8243 0.2490 0.045 Uiso calc R 1 H
C10 0.41043(14) 0.6125(6) 0.20538(8) 0.0297(5) Uani d . 1 C
C11 0.49571(13) 0.5058(6) 0.23599(8) 0.0299(5) Uani d . 1 C
C12 0.41716(14) 0.5245(6) 0.15351(8) 0.0318(5) Uani d . 1 C
C13 0.60625(14) 0.5074(6) 0.37275(8) 0.0322(5) Uani d . 1 C
C14 0.54056(14) 0.5035(6) 0.28735(8) 0.0299(5) Uani d . 1 C
C15 0.52695(14) 0.6056(6) 0.34003(8) 0.0314(5) Uani d . 1 C
C16 0.45995(15) 0.7594(6) 0.36189(8) 0.0368(5) Uani d . 1 C
H16 0.4074 0.8314 0.3415 0.044 Uiso calc R 1 H
C17 0.47285(17) 0.8061(7) 0.41653(9) 0.0444(6) Uani d . 1 C
H17 0.4272 0.9066 0.4317 0.053 Uiso calc R 1 H
C18 0.54960(18) 0.7094(6) 0.44772(9) 0.0443(6) Uani d . 1 C
H18 0.5551 0.7441 0.4834 0.053 Uiso calc R 1 H
C19 0.62108(16) 0.5564(6) 0.42610(8) 0.0356(5) Uani d . 1 C
C20 0.70495(17) 0.4443(7) 0.45252(8) 0.0436(6) Uani d . 1 C
H20 0.7181 0.4690 0.4883 0.052 Uiso calc R 1 H
C21 0.76654(17) 0.3003(7) 0.42565(9) 0.0431(6) Uani d . 1 C
H21 0.8213 0.2307 0.4438 0.052 Uiso calc R 1 H
C22 0.75049(15) 0.2521(6) 0.37096(8) 0.0377(5) Uani d . 1 C
H22 0.7938 0.1529 0.3537 0.045 Uiso calc R 1 H
C23 0.66992(14) 0.3551(6) 0.34442(8) 0.0314(5) Uani d . 1 C
C24 0.62560(14) 0.3557(6) 0.29082(8) 0.0309(5) Uani d . 1 C

loop_
_atom_site_aniso_label
_atom_site_aniso_U_11
_atom_site_aniso_U_22
_atom_site_aniso_U_33
_atom_site_aniso_U_12
_atom_site_aniso_U_13
_atom_site_aniso_U_23
S1 0.0283(3) 0.0397(3) 0.0326(3) 0.0028(2) 0.0037(2) -0.0013(2)
C1 0.0245(11) 0.0343(12) 0.0323(11) -0.0013(9) 0.0007(8) -0.0014(9)
C2 0.0307(11) 0.0325(12) 0.0317(11) -0.0033(9) 0.0031(9) -0.0011(9)
C3 0.0429(13) 0.0426(15) 0.0349(11) -0.0004(11) 0.0077(10) -0.0038(10)
C4 0.0566(16) 0.0467(15) 0.0305(11) -0.0042(13) 0.0055(11) -0.0066(10)
C5 0.0534(16) 0.0466(15) 0.0339(12) -0.0056(13) -0.0075(11) 0.0012(11)
C6 0.0386(13) 0.0349(13) 0.0349(12) -0.0051(10) -0.0019(10) 0.0031(10)
C7 0.0368(13) 0.0455(15) 0.0449(13) 0.0013(12) -0.0065(10) 0.0065(11)
C8 0.0317(12) 0.0452(15) 0.0528(14) 0.0081(11) 0.0043(11) 0.0041(12)
C9 0.0342(12) 0.0382(13) 0.0396(12) 0.0011(10) 0.0069(10) 0.0001(10)
C10 0.0274(11) 0.0291(11) 0.0318(11) -0.0030(9) 0.0016(9) 0.0008(9)
C11 0.0266(11) 0.0306(12) 0.0318(11) -0.0029(9) 0.0025(9) 0.0007(8)
C12 0.0306(11) 0.0316(12) 0.0327(11) -0.0038(9) 0.0033(9) 0.0012(9)
C13 0.0321(12) 0.0325(12) 0.0314(11) -0.0065(10) 0.0033(9) 0.0018(9)
C14 0.0284(11) 0.0315(12) 0.0301(11) -0.0021(9) 0.0051(9) 0.0009(9)
C15 0.0312(11) 0.0316(12) 0.0313(11) -0.0054(9) 0.0048(9) -0.0011(9)
C16 0.0339(12) 0.0389(14) 0.0378(12) -0.0037(10) 0.0062(9) -0.0031(10)
C17 0.0438(14) 0.0490(16) 0.0425(13) -0.0017(12) 0.0131(11) -0.0105(11)
C18 0.0527(16) 0.0480(16) 0.0332(12) -0.0083(13) 0.0097(11) -0.0073(11)
C19 0.0396(13) 0.0356(13) 0.0310(11) -0.0091(10) 0.0032(10) -0.0006(9)
C20 0.0516(16) 0.0479(15) 0.0282(11) -0.0080(12) -0.0045(11) 0.0018(10)
C21 0.0382(13) 0.0510(16) 0.0367(12) -0.0018(12) -0.0058(10) 0.0067(11)
C22 0.0351(12) 0.0416(14) 0.0353(11) 0.0012(11) 0.0013(9) 0.0034(10)
C23 0.0318(11) 0.0304(12) 0.0312(10) -0.0039(9) 0.0021(9) 0.0028(9)
C24 0.0272(11) 0.0357(12) 0.0297(10) -0.0004(9) 0.0045(8) 0.0015(9)

loop_
_atom_type_symbol
_atom_type_description
_atom_type_scat_dispersion_real
_atom_type_scat_dispersion_imag
_atom_type_scat_source
C C 0.0033 0.0016 'International Tables Vol C Tables 4.2.6.8 and 6.1.1.4'
H H 0.0000 0.0000 'International Tables Vol C Tables 4.2.6.8 and 6.1.1.4'
S S 0.1246 0.1234 'International Tables Vol C Tables 4.2.6.8 and 6.1.1.4'

loop_
_geom_angle_atom_site_label_1
_geom_angle_atom_site_label_2
_geom_angle_atom_site_label_3
_geom_angle_site_symmetry_3
_geom_angle
C24 S1 C1 . 90.61(10)
C24 S1 S1 4_766 83.52(7)
C1 S1 S1 4_766 127.64(8)
C11 C1 C2 . 110.42(19)
C11 C1 S1 . 113.24(15)
C2 C1 S1 . 136.34(17)
C3 C2 C12 . 118.6(2)
C3 C2 C1 . 137.1(2)
C12 C2 C1 . 104.34(18)
C2 C3 C4 . 118.6(2)
C2 C3 H3 . 120.7
C4 C3 H3 . 120.7
C5 C4 C3 . 122.6(2)
C5 C4 H4 . 118.7
C3 C4 H4 . 118.7
C4 C5 C6 . 120.4(2)
C4 C5 H5 . 119.8
C6 C5 H5 . 119.8
C12 C6 C5 . 116.3(2)
C12 C6 C7 . 115.9(2)
C5 C6 C7 . 127.8(2)
C8 C7 C6 . 119.9(2)
C8 C7 H7 . 120.0
C6 C7 H7 . 120.0
C7 C8 C9 . 123.1(2)
C7 C8 H8 . 118.5
C9 C8 H8 . 118.5
C10 C9 C8 . 118.6(2)
C10 C9 H9 . 120.7
C8 C9 H9 . 120.7
C9 C10 C12 . 118.04(19)
C9 C10 C11 . 136.3(2)
C12 C10 C11 . 105.66(18)
C1 C11 C14 . 111.38(19)
C1 C11 C10 . 107.64(17)
C14 C11 C10 . 141.0(2)
C6 C12 C10 . 124.5(2)
C6 C12 C2 . 123.5(2)
C10 C12 C2 . 111.94(18)
C19 C13 C15 . 124.3(2)
C19 C13 C23 . 123.7(2)
C15 C13 C23 . 112.01(18)
C24 C14 C11 . 111.84(19)
C24 C14 C15 . 107.70(18)
C11 C14 C15 . 140.5(2)
C16 C15 C13 . 118.53(19)
C16 C15 C14 . 136.0(2)
C13 C15 C14 . 105.49(18)
C15 C16 C17 . 118.2(2)
C15 C16 H16 . 120.9
C17 C16 H16 . 120.9
C18 C17 C16 . 122.7(2)
C18 C17 H17 . 118.7
C16 C17 H17 . 118.7
C17 C18 C19 . 120.4(2)
C17 C18 H18 . 119.8
C19 C18 H18 . 119.8
C13 C19 C20 . 116.4(2)
C13 C19 C18 . 115.8(2)
C20 C19 C18 . 127.8(2)
C21 C20 C19 . 120.3(2)
C21 C20 H20 . 119.9
C19 C20 H20 . 119.9
C20 C21 C22 . 122.7(2)
C20 C21 H21 . 118.6
C22 C21 H21 . 118.6
C23 C22 C21 . 118.4(2)
C23 C22 H22 . 120.8
C21 C22 H22 . 120.8
C22 C23 C13 . 118.5(2)
C22 C23 C24 . 137.2(2)
C13 C23 C24 . 104.33(18)
C14 C24 C23 . 110.47(18)
C14 C24 S1 . 112.93(15)
C23 C24 S1 . 136.60(17)

loop_
_geom_bond_atom_site_label_1
_geom_bond_atom_site_label_2
_geom_bond_site_symmetry_2
_geom_bond_distance
S1 C24 . 1.712(2)
S1 C1 . 1.714(2)
S1 S1 4_766 3.5803(9)
C1 C11 . 1.394(3)
C1 C2 . 1.457(3)
C2 C3 . 1.370(3)
C2 C12 . 1.421(3)
C3 C4 . 1.413(3)
C3 H3 . 0.9300
C4 C5 . 1.370(4)
C4 H4 . 0.9300
C5 C6 . 1.415(3)
C5 H5 . 0.9300
C6 C12 . 1.392(3)
C6 C7 . 1.417(3)
C7 C8 . 1.368(3)
C7 H7 . 0.9300
C8 C9 . 1.411(3)
C8 H8 . 0.9300
C9 C10 . 1.369(3)
C9 H9 . 0.9300
C10 C12 . 1.413(3)
C10 C11 . 1.470(3)
C11 C14 . 1.407(3)
C13 C19 . 1.388(3)
C13 C15 . 1.415(3)
C13 C23 . 1.424(3)
C14 C24 . 1.396(3)
C14 C15 . 1.473(3)
C15 C16 . 1.369(3)
C16 C17 . 1.420(3)
C16 H16 . 0.9300
C17 C18 . 1.365(3)
C17 H17 . 0.9300
C18 C19 . 1.419(3)
C18 H18 . 0.9300
C19 C20 . 1.417(3)
C20 C21 . 1.364(3)
C20 H20 . 0.9300
C21 C22 . 1.423(3)
C21 H21 . 0.9300
C22 C23 . 1.367(3)
C22 H22 . 0.9300
C23 C24 . 1.457(3)

loop_
_geom_torsion_atom_site_label_1
_geom_torsion_atom_site_label_2
_geom_torsion_atom_site_label_3
_geom_torsion_atom_site_label_4
_geom_torsion_site_symmetry_1
_geom_torsion
C24 S1 C1 C11 . -0.19(18)
S1 S1 C1 C11 4_766 -82.47(18)
C24 S1 C1 C2 . 179.3(2)
S1 S1 C1 C2 4_766 97.0(2)
C11 C1 C2 C3 . 179.3(3)
S1 C1 C2 C3 . -0.2(5)
C11 C1 C2 C12 . -0.5(2)
S1 C1 C2 C12 . 180.0(2)
C12 C2 C3 C4 . -0.1(3)
C1 C2 C3 C4 . -179.9(3)
C2 C3 C4 C5 . 0.3(4)
C3 C4 C5 C6 . -0.7(4)
C4 C5 C6 C12 . 0.8(4)
C4 C5 C6 C7 . -179.1(2)
C12 C6 C7 C8 . 0.1(4)
C5 C6 C7 C8 . -180.0(2)
C6 C7 C8 C9 . 0.9(4)
C7 C8 C9 C10 . -1.1(4)
C8 C9 C10 C12 . 0.3(3)
C8 C9 C10 C11 . -178.8(2)
C2 C1 C11 C14 . -179.36(18)
S1 C1 C11 C14 . 0.3(2)
C2 C1 C11 C10 . 0.5(2)
S1 C1 C11 C10 . -179.86(15)
C9 C10 C11 C1 . 178.9(3)
C12 C10 C11 C1 . -0.3(2)
C9 C10 C11 C14 . -1.3(5)
C12 C10 C11 C14 . 179.5(3)
C5 C6 C12 C10 . 179.1(2)
C7 C6 C12 C10 . -0.9(3)
C5 C6 C12 C2 . -0.7(3)
C7 C6 C12 C2 . 179.2(2)
C9 C10 C12 C6 . 0.7(3)
C11 C10 C12 C6 . -179.9(2)
C9 C10 C12 C2 . -179.4(2)
C11 C10 C12 C2 . -0.1(2)
C3 C2 C12 C6 . 0.4(3)
C1 C2 C12 C6 . -179.8(2)
C3 C2 C12 C10 . -179.5(2)
C1 C2 C12 C10 . 0.4(3)
C1 C11 C14 C24 . -0.2(3)
C10 C11 C14 C24 . 180.0(3)
C1 C11 C14 C15 . -179.6(3)
C10 C11 C14 C15 . 0.6(5)
C19 C13 C15 C16 . 0.0(3)
C23 C13 C15 C16 . -179.3(2)
C19 C13 C15 C14 . -179.7(2)
C23 C13 C15 C14 . 1.0(2)
C24 C14 C15 C16 . 179.8(3)
C11 C14 C15 C16 . -0.8(5)
C24 C14 C15 C13 . -0.6(2)
C11 C14 C15 C13 . 178.9(3)
C13 C15 C16 C17 . -1.3(3)
C14 C15 C16 C17 . 178.4(2)
C15 C16 C17 C18 . 1.2(4)
C16 C17 C18 C19 . 0.3(4)
C15 C13 C19 C20 . -179.5(2)
C23 C13 C19 C20 . -0.2(3)
C15 C13 C19 C18 . 1.3(3)
C23 C13 C19 C18 . -179.4(2)
C17 C18 C19 C13 . -1.4(3)
C17 C18 C19 C20 . 179.5(2)
C13 C19 C20 C21 . 0.6(3)
C18 C19 C20 C21 . 179.7(2)
C19 C20 C21 C22 . -0.6(4)
C20 C21 C22 C23 . 0.1(4)
C21 C22 C23 C13 . 0.4(3)
C21 C22 C23 C24 . -179.6(2)
C19 C13 C23 C22 . -0.3(3)
C15 C13 C23 C22 . 179.0(2)
C19 C13 C23 C24 . 179.7(2)
C15 C13 C23 C24 . -1.0(2)
C11 C14 C24 C23 . -179.62(18)
C15 C14 C24 C23 . 0.0(3)
C11 C14 C24 S1 . 0.1(2)
C15 C14 C24 S1 . 179.68(15)
C22 C23 C24 C14 . -179.4(3)
C13 C23 C24 C14 . 0.6(2)
C22 C23 C24 S1 . 1.0(5)
C13 C23 C24 S1 . -179.0(2)
C1 S1 C24 C14 . 0.07(18)
S1 S1 C24 C14 4_766 127.91(17)
C1 S1 C24 C23 . 179.6(2)
S1 S1 C24 C23 4_766 -52.5(2)
